data_1541879
loop_
_publ_author_name
'Zheng Nanfeng'
'Feng Pingyun'
'Bu Xianhui'
'Wang Bing'

_publ_section_title
;
 Microporous and photoluminescent chalcogenide zeolite analogs
;
_journal_name_full Science
_journal_page_first 2366
_journal_page_last 2369
_journal_volume 298
_journal_year 2002
_chemical_formula_sum 'Ge2.052 In1.948 S8'
_chemical_name_systematic '(In1.97 Ge2.03 S8) (C6 H14 N2 O)'
_space_group_IT_number 9
_symmetry_space_group_name_Hall 'C -2yc'
_symmetry_space_group_name_H-M 'C 1 c 1'
_cell_angle_alpha 90
_cell_angle_beta 129.551
_cell_angle_gamma 90
_cell_formula_units_Z 4
_cell_length_a 16.354
_cell_length_b 16.035
_cell_length_c 12.835
_cell_volume 2595.230
_citation_journal_id_ASTM SCIEAS
_cod_data_source_file ZhengNanfeng_SCIEAS_2002_505.cif
_cod_data_source_block Ge2.052In1.948S8
_cod_original_cell_volume 2595.231
_cod_database_code 1541879

loop_
_symmetry_equiv_pos_as_xyz
x,y,z
x,-y,z+1/2
x+1/2,y+1/2,z
x+1/2,-y+1/2,z+1/2

loop_
_atom_site_label
_atom_site_type_symbol
_atom_site_fract_x
_atom_site_fract_y
_atom_site_fract_z
_atom_site_occupancy
_atom_site_U_iso_or_equiv
S1 S-1 0.6142 0.4787 0.5234 1 0.0
S4 S-1 0.8545 0.3908 0.2716 1 0.0
S8 S-1 0.6018 0.3744 0.24 1 0.0
S2 S-1 0.6422 0.2412 0.5214 1 0.0
In2 In+3 0.82538 0.2615 0.6546 0.471 0.0
In3 In+3 0.78566 0.3922 0.38421 0.487 0.0
In1 In+3 0.5641 0.35797 0.38431 0.505 0.0
Ge4 Ge+4 0.79412 0.48836 0.6542 0.515 0.0
Ge2 Ge+4 0.82538 0.2615 0.6546 0.529 0.0
Ge1 Ge+4 0.5641 0.35797 0.38431 0.495 0.0
In4 In+3 0.79412 0.48836 0.6542 0.485 0.0
S7 S-1 0.8791 0.3747 0.7941 1 0.0
S5 S-1 0.3828 0.3596 0.2718 1 0.0
Ge3 Ge+4 0.78566 0.3922 0.38421 0.513 0.0
S3 S-1 0.8436 0.509 0.5209 1 0.0
S6 S-1 0.8736 0.2713 0.5225 1 0.0
